data_4024938
loop_
_publ_author_name
'Bret R. Van Ausdall'
'Jeremy L. Glass'
'Kelly M. Wiggins'
'Atta M. Aarif'
'Janis Louie'

_publ_section_title
;
A Systematic Investigation of Factors Influencing the Decarboxylation of
Imidazolium Carboxylates
;
_journal_name_full 'Journal of Organic Chemistry'
_journal_page_first 7935
_journal_page_last 7942
_journal_paper_doi 10.1021/jo901791k
_journal_volume 74
_journal_year 2009
_chemical_formula_moiety 'C30 H40 N2 O2'
_chemical_formula_sum 'C30 H40 N2 O2'
_chemical_formula_weight 460.64
_chemical_name_systematic
; 
 ? 
;
_space_group_IT_number 14
_symmetry_cell_setting monoclinic
_symmetry_space_group_name_Hall '-P 2yn'
_symmetry_space_group_name_H-M 'P 1 21/n 1'
_atom_sites_solution_hydrogens geom
_atom_sites_solution_primary direct
_atom_sites_solution_secondary difmap
_audit_creation_method SHELXL-97
_cell_angle_alpha 90.00
_cell_angle_beta 102.8772(9)
_cell_angle_gamma 90.00
_cell_formula_units_Z 4
_cell_length_a 12.4100(2)
_cell_length_b 16.4677(2)
_cell_length_c 13.3409(3)
_cell_measurement_reflns_used 22647
_cell_measurement_temperature 150(1)
_cell_measurement_theta_max 27.485
_cell_measurement_theta_min 1.018
_cell_volume 2657.83(8)
_computing_cell_refinement DENZO-SMN
_computing_data_collection 'Nonius COLLECT'
_computing_data_reduction DENZO-SMN
_computing_molecular_graphics 'WinGX, Ortep3'
_computing_structure_refinement 'SHELXL-97 (Sheldrick, 1997)'
_computing_structure_solution SIR97
_diffrn_ambient_temperature 150(1)
_diffrn_measured_fraction_theta_full 0.998
_diffrn_measured_fraction_theta_max 0.998
_diffrn_measurement_device_type 'Nonius KappaCCD Diffractometer'
_diffrn_measurement_method 'Phi and Omega scan'
_diffrn_radiation_monochromator graphite
_diffrn_radiation_source 'fine-focus sealed tube'
_diffrn_radiation_type MoK\a
_diffrn_radiation_wavelength 0.71073
_diffrn_reflns_av_R_equivalents 0.0244
_diffrn_reflns_av_sigmaI/netI 0.0441
_diffrn_reflns_limit_h_max 16
_diffrn_reflns_limit_h_min -16
_diffrn_reflns_limit_k_max 20
_diffrn_reflns_limit_k_min -21
_diffrn_reflns_limit_l_max 17
_diffrn_reflns_limit_l_min -17
_diffrn_reflns_number 11239
_diffrn_reflns_theta_full 27.47
_diffrn_reflns_theta_max 27.47
_diffrn_reflns_theta_min 2.00
_exptl_absorpt_coefficient_mu 0.071
_exptl_absorpt_correction_T_max 0.9894
_exptl_absorpt_correction_T_min 0.9768
_exptl_absorpt_correction_type multi-scan
_exptl_absorpt_process_details 'DENZO-SMN (Otwinowski & Minor 1997)'
_exptl_crystal_colour colorless
_exptl_crystal_density_diffrn 1.151
_exptl_crystal_density_method 'not measured'
_exptl_crystal_description prism
_exptl_crystal_F_000 1000
_exptl_crystal_size_max 0.33
_exptl_crystal_size_mid 0.25
_exptl_crystal_size_min 0.15
_refine_diff_density_max 0.230
_refine_diff_density_min -0.208
_refine_diff_density_rms 0.038
_refine_ls_extinction_coef 0.0101(11)
_refine_ls_extinction_expression Fc^*^=kFc[1+0.001xFc^2^\l^3^/sin(2\q)]^-1/4^
_refine_ls_extinction_method SHELXL
_refine_ls_goodness_of_fit_ref 1.025
_refine_ls_hydrogen_treatment refall
_refine_ls_matrix_type full
_refine_ls_number_parameters 468
_refine_ls_number_reflns 6082
_refine_ls_number_restraints 0
_refine_ls_restrained_S_all 1.025
_refine_ls_R_factor_all 0.0667
_refine_ls_R_factor_gt 0.0411
_refine_ls_shift/su_max 0.001
_refine_ls_shift/su_mean 0.000
_refine_ls_structure_factor_coef Fsqd
_refine_ls_weighting_details 'calc w=1/[\s^2^(Fo^2^)+(0.0501P)^2^+0.3755P] where P=(Fo^2^+2Fc^2^)/3'
_refine_ls_weighting_scheme calc
_refine_ls_wR_factor_gt 0.0946
_refine_ls_wR_factor_ref 0.1065
_reflns_number_gt 4422
_reflns_number_total 6082
_reflns_threshold_expression >2sigma(I)
_cod_data_source_file jo901791k_si_005.cif
_cod_data_source_block jl025
_cod_depositor_comments
;
The following automatic conversions were performed:
'_exptl_absorpt_correction_type' value 'Multi-scan' changed to
'multi-scan' according to
'/home/saulius/struct/CIF-dictionaries/cif_core.dic' dictionary named
'cif_core.dic' version 2.4.1 from 2010-06-29.

Automatic conversion script
Id: cif_fix_enum 1527 2010-12-29 10:47:43Z saulius 
;
_cod_original_sg_symbol_H-M P21/n
_cod_database_code 4024938

loop_
_symmetry_equiv_pos_as_xyz
'x, y, z'
'-x+1/2, y+1/2, -z+1/2'
'-x, -y, -z'
'x-1/2, -y-1/2, z-1/2'

loop_
_atom_site_label
_atom_site_type_symbol
_atom_site_fract_x
_atom_site_fract_y
_atom_site_fract_z
_atom_site_U_iso_or_equiv
_atom_site_adp_type
_atom_site_occupancy
_atom_site_symmetry_multiplicity
_atom_site_calc_flag
_atom_site_refinement_flags
_atom_site_disorder_assembly
_atom_site_disorder_group
O1 O 0.76609(8) -0.01136(5) 0.77351(8) 0.0390(3) Uani 1 1 d . . .
O2 O 0.93911(7) 0.00063(5) 0.75018(7) 0.0327(2) Uani 1 1 d . . .
N1 N 0.79404(7) 0.16405(5) 0.82241(7) 0.0183(2) Uani 1 1 d . . .
N3 N 0.85859(8) 0.16844(5) 0.68520(7) 0.0193(2) Uani 1 1 d . . .
C2 C 0.83514(9) 0.11843(7) 0.75649(9) 0.0184(2) Uani 1 1 d . . .
C4 C 0.83110(9) 0.24829(7) 0.70582(9) 0.0208(3) Uani 1 1 d . . .
C5 C 0.79146(9) 0.24561(7) 0.79267(9) 0.0203(3) Uani 1 1 d . . .
C6 C 0.84838(10) 0.02533(7) 0.76039(9) 0.0224(3) Uani 1 1 d . . .
C7 C 0.76942(9) 0.13262(6) 0.91659(9) 0.0191(2) Uani 1 1 d . . .
C8 C 0.85666(9) 0.12851(7) 1.00335(9) 0.0218(3) Uani 1 1 d . . .
C9 C 0.83582(11) 0.08946(8) 1.08987(10) 0.0264(3) Uani 1 1 d . . .
C10 C 0.73176(11) 0.05916(8) 1.08952(10) 0.0286(3) Uani 1 1 d . . .
C11 C 0.64588(11) 0.06878(7) 1.00424(10) 0.0281(3) Uani 1 1 d . . .
C12 C 0.66202(10) 0.10594(7) 0.91518(9) 0.0229(3) Uani 1 1 d . . .
C13 C 0.96951(10) 0.16578(8) 1.00515(10) 0.0260(3) Uani 1 1 d . . .
C14 C 1.05521(12) 0.10205(10) 0.99385(13) 0.0372(3) Uani 1 1 d . . .
C15 C 1.01051(15) 0.21571(11) 1.10290(14) 0.0452(4) Uani 1 1 d . . .
C16 C 0.56586(10) 0.11825(8) 0.82383(10) 0.0296(3) Uani 1 1 d . . .
C17 C 0.51425(13) 0.03772(10) 0.77975(14) 0.0422(4) Uani 1 1 d . . .
C18 C 0.47816(13) 0.17283(10) 0.85358(14) 0.0430(4) Uani 1 1 d . . .
C19 C 0.89915(10) 0.14349(7) 0.59572(9) 0.0214(3) Uani 1 1 d . . .
C20 C 1.01279(10) 0.14916(7) 0.60040(10) 0.0246(3) Uani 1 1 d . . .
C21 C 1.04851(12) 0.12390(8) 0.51353(11) 0.0323(3) Uani 1 1 d . . .
C22 C 0.97563(12) 0.09623(8) 0.42647(11) 0.0356(3) Uani 1 1 d . . .
C23 C 0.86390(12) 0.09296(8) 0.42441(10) 0.0329(3) Uani 1 1 d . . .
C24 C 0.82279(11) 0.11581(7) 0.50912(10) 0.0256(3) Uani 1 1 d . . .
C25 C 1.09541(10) 0.17834(8) 0.69507(11) 0.0297(3) Uani 1 1 d . . .
C26 C 1.16814(12) 0.10812(10) 0.74570(14) 0.0406(4) Uani 1 1 d . . .
C27 C 1.16656(14) 0.24772(10) 0.66965(15) 0.0448(4) Uani 1 1 d . . .
C28 C 0.70008(11) 0.10587(9) 0.50698(11) 0.0329(3) Uani 1 1 d . . .
C29 C 0.67116(14) 0.01525(11) 0.50534(15) 0.0473(4) Uani 1 1 d . . .
C30 C 0.62669(15) 0.15008(12) 0.41612(14) 0.0508(4) Uani 1 1 d . . .
C31 C 0.84680(12) 0.31789(8) 0.63894(11) 0.0290(3) Uani 1 1 d . . .
C32 C 0.75191(12) 0.31062(8) 0.85285(11) 0.0294(3) Uani 1 1 d . . .
H9 H 0.8957(11) 0.0832(8) 1.1499(11) 0.028(3) Uiso 1 1 d . . .
H10 H 0.7194(11) 0.0316(9) 1.1504(11) 0.034(4) Uiso 1 1 d . . .
H11 H 0.5735(12) 0.0492(9) 1.0077(11) 0.035(4) Uiso 1 1 d . . .
H13 H 0.9620(11) 0.2033(8) 0.9468(11) 0.029(3) Uiso 1 1 d . . .
H14A H 1.0290(13) 0.0679(10) 0.9289(14) 0.053(5) Uiso 1 1 d . . .
H14B H 1.1263(14) 0.1290(9) 0.9891(12) 0.047(4) Uiso 1 1 d . . .
H14C H 1.0686(13) 0.0653(10) 1.0567(14) 0.052(5) Uiso 1 1 d . . .
H15A H 1.0239(15) 0.1799(11) 1.1644(15) 0.061(5) Uiso 1 1 d . . .
H15B H 1.0801(14) 0.2448(9) 1.0995(12) 0.044(4) Uiso 1 1 d . . .
H15C H 0.9574(15) 0.2584(11) 1.1089(13) 0.056(5) Uiso 1 1 d . . .
H16 H 0.5933(11) 0.1460(8) 0.7693(11) 0.031(4) Uiso 1 1 d . . .
H17A H 0.4826(16) 0.0089(12) 0.8325(16) 0.071(6) Uiso 1 1 d . . .
H17B H 0.5715(14) 0.0030(10) 0.7564(13) 0.054(5) Uiso 1 1 d . . .
H17C H 0.4527(14) 0.0505(11) 0.7160(14) 0.059(5) Uiso 1 1 d . . .
H18A H 0.4425(14) 0.1446(11) 0.9074(14) 0.061(5) Uiso 1 1 d . . .
H18B H 0.5099(15) 0.2275(12) 0.8819(14) 0.065(5) Uiso 1 1 d . . .
H18C H 0.4180(14) 0.1845(10) 0.7912(13) 0.050(5) Uiso 1 1 d . . .
H21 H 1.1301(13) 0.1243(9) 0.5154(11) 0.043(4) Uiso 1 1 d . . .
H22 H 1.0038(13) 0.0774(10) 0.3668(13) 0.050(5) Uiso 1 1 d . . .
H23 H 0.8112(12) 0.0726(9) 0.3613(12) 0.040(4) Uiso 1 1 d . . .
H25 H 1.0548(11) 0.2001(8) 0.7463(11) 0.031(4) Uiso 1 1 d . . .
H26A H 1.2188(14) 0.1257(10) 0.8129(13) 0.048(4) Uiso 1 1 d . . .
H26B H 1.2156(13) 0.0880(10) 0.6966(13) 0.049(5) Uiso 1 1 d . . .
H26C H 1.1210(13) 0.0622(10) 0.7604(13) 0.051(5) Uiso 1 1 d . . .
H27A H 1.2195(14) 0.2666(10) 0.7351(14) 0.051(5) Uiso 1 1 d . . .
H27B H 1.2138(14) 0.2281(11) 0.6221(13) 0.055(5) Uiso 1 1 d . . .
H27C H 1.1216(14) 0.2944(11) 0.6372(13) 0.058(5) Uiso 1 1 d . . .
H28 H 0.6856(12) 0.1293(9) 0.5710(12) 0.039(4) Uiso 1 1 d . . .
H29A H 0.7186(15) -0.0135(11) 0.5693(15) 0.066(6) Uiso 1 1 d . . .
H29B H 0.6830(15) -0.0113(12) 0.4390(16) 0.066(6) Uiso 1 1 d . . .
H29C H 0.5923(16) 0.0120(11) 0.5066(14) 0.063(5) Uiso 1 1 d . . .
H30A H 0.6477(15) 0.2071(12) 0.4150(13) 0.059(5) Uiso 1 1 d . . .
H30B H 0.6371(15) 0.1258(11) 0.3516(15) 0.063(5) Uiso 1 1 d . . .
H30C H 0.5431(17) 0.1457(12) 0.4199(15) 0.074(6) Uiso 1 1 d . . .
H31A H 0.8172(14) 0.3053(11) 0.5662(14) 0.058(5) Uiso 1 1 d . . .
H31B H 0.9266(14) 0.3326(9) 0.6460(12) 0.046(4) Uiso 1 1 d . . .
H31C H 0.8114(12) 0.3667(10) 0.6590(12) 0.045(4) Uiso 1 1 d . . .
H32A H 0.7479(12) 0.3614(10) 0.8158(12) 0.045(4) Uiso 1 1 d . . .
H32B H 0.8033(14) 0.3161(10) 0.9217(14) 0.054(5) Uiso 1 1 d . . .
H32C H 0.6749(14) 0.2965(10) 0.8631(13) 0.055(5) Uiso 1 1 d . . .

loop_
_atom_site_aniso_label
_atom_site_aniso_U_11
_atom_site_aniso_U_22
_atom_site_aniso_U_33
_atom_site_aniso_U_23
_atom_site_aniso_U_13
_atom_site_aniso_U_12
O1 0.0410(6) 0.0209(4) 0.0605(7) -0.0045(4) 0.0231(5) -0.0076(4)
O2 0.0373(5) 0.0256(5) 0.0390(6) 0.0022(4) 0.0162(4) 0.0096(4)
N1 0.0200(5) 0.0171(5) 0.0183(5) 0.0000(4) 0.0052(4) -0.0005(4)
N3 0.0213(5) 0.0178(5) 0.0197(5) -0.0003(4) 0.0064(4) 0.0004(4)
C2 0.0180(5) 0.0189(5) 0.0180(6) -0.0011(4) 0.0031(5) -0.0004(4)
C4 0.0214(6) 0.0172(5) 0.0235(6) -0.0010(4) 0.0042(5) 0.0007(4)
C5 0.0212(6) 0.0175(5) 0.0218(6) 0.0004(4) 0.0037(5) -0.0001(4)
C6 0.0310(7) 0.0183(6) 0.0188(6) -0.0008(4) 0.0074(5) 0.0011(5)
C7 0.0244(6) 0.0164(5) 0.0175(6) -0.0005(4) 0.0066(5) 0.0010(4)
C8 0.0239(6) 0.0192(5) 0.0221(6) -0.0016(5) 0.0047(5) 0.0012(5)
C9 0.0281(7) 0.0282(6) 0.0213(7) 0.0015(5) 0.0023(5) 0.0031(5)
C10 0.0345(7) 0.0293(7) 0.0241(7) 0.0058(5) 0.0111(6) 0.0018(5)
C11 0.0266(7) 0.0284(7) 0.0309(7) 0.0032(5) 0.0102(6) -0.0033(5)
C12 0.0237(6) 0.0217(6) 0.0236(7) -0.0006(5) 0.0059(5) -0.0012(5)
C13 0.0243(6) 0.0289(6) 0.0232(7) 0.0006(5) 0.0019(5) -0.0037(5)
C14 0.0238(7) 0.0428(8) 0.0449(9) -0.0003(7) 0.0072(6) 0.0005(6)
C15 0.0398(9) 0.0518(10) 0.0423(10) -0.0164(8) 0.0055(7) -0.0161(8)
C16 0.0235(6) 0.0381(7) 0.0262(7) 0.0058(6) 0.0034(5) -0.0039(5)
C17 0.0322(8) 0.0506(9) 0.0407(9) -0.0117(7) 0.0015(7) -0.0066(7)
C18 0.0305(8) 0.0443(9) 0.0495(10) 0.0010(7) -0.0011(7) 0.0069(7)
C19 0.0284(6) 0.0175(5) 0.0208(6) 0.0025(4) 0.0105(5) 0.0028(5)
C20 0.0283(6) 0.0208(6) 0.0272(7) 0.0049(5) 0.0112(5) 0.0023(5)
C21 0.0367(8) 0.0294(7) 0.0369(8) 0.0065(6) 0.0210(6) 0.0043(6)
C22 0.0517(9) 0.0305(7) 0.0309(8) -0.0005(6) 0.0227(7) 0.0057(6)
C23 0.0483(8) 0.0288(7) 0.0227(7) -0.0035(5) 0.0104(6) 0.0003(6)
C24 0.0348(7) 0.0207(6) 0.0215(6) 0.0003(5) 0.0067(5) 0.0014(5)
C25 0.0260(7) 0.0303(7) 0.0341(8) 0.0009(6) 0.0097(6) -0.0020(5)
C26 0.0315(8) 0.0396(8) 0.0480(10) 0.0098(7) 0.0030(7) -0.0010(6)
C27 0.0383(9) 0.0374(8) 0.0583(11) 0.0074(8) 0.0098(8) -0.0096(7)
C28 0.0310(7) 0.0400(8) 0.0256(7) -0.0051(6) 0.0018(6) 0.0007(6)
C29 0.0381(9) 0.0506(10) 0.0503(11) -0.0041(8) 0.0038(8) -0.0139(7)
C30 0.0484(10) 0.0576(11) 0.0393(10) -0.0034(8) -0.0055(8) 0.0143(9)
C31 0.0387(8) 0.0205(6) 0.0305(8) 0.0052(5) 0.0136(6) 0.0031(6)
C32 0.0413(8) 0.0201(6) 0.0295(8) -0.0010(5) 0.0136(6) 0.0039(6)

loop_
_atom_type_symbol
_atom_type_description
_atom_type_scat_dispersion_real
_atom_type_scat_dispersion_imag
_atom_type_scat_source
C C 0.0033 0.0016 'International Tables Vol C Tables 4.2.6.8 and 6.1.1.4'
H H 0.0000 0.0000 'International Tables Vol C Tables 4.2.6.8 and 6.1.1.4'
N N 0.0061 0.0033 'International Tables Vol C Tables 4.2.6.8 and 6.1.1.4'
O O 0.0106 0.0060 'International Tables Vol C Tables 4.2.6.8 and 6.1.1.4'

loop_
_geom_angle_atom_site_label_1
_geom_angle_atom_site_label_2
_geom_angle_atom_site_label_3
_geom_angle
_geom_angle_site_symmetry_1
_geom_angle_site_symmetry_3
_geom_angle_publ_flag
C2 N1 C5 109.88(9) . . ?
C2 N1 C7 123.47(9) . . ?
C5 N1 C7 126.26(9) . . ?
C2 N3 C4 109.69(9) . . ?
C2 N3 C19 125.40(9) . . ?
C4 N3 C19 124.78(9) . . ?
N3 C2 N1 107.22(9) . . ?
N3 C2 C6 126.70(10) . . ?
N1 C2 C6 126.04(10) . . ?
C5 C4 N3 106.72(10) . . ?
C5 C4 C31 131.02(11) . . ?
N3 C4 C31 122.26(11) . . ?
C4 C5 N1 106.48(10) . . ?
C4 C5 C32 131.64(11) . . ?
N1 C5 C32 121.88(11) . . ?
O1 C6 O2 131.31(11) . . ?
O1 C6 C2 114.02(10) . . ?
O2 C6 C2 114.68(10) . . ?
C8 C7 C12 123.70(11) . . ?
C8 C7 N1 117.36(10) . . ?
C12 C7 N1 118.91(10) . . ?
C9 C8 C7 117.06(11) . . ?
C9 C8 C13 120.77(11) . . ?
C7 C8 C13 122.16(11) . . ?
C10 C9 C8 120.56(12) . . ?
C10 C9 H9 120.5(8) . . ?
C8 C9 H9 118.9(8) . . ?
C9 C10 C11 120.59(12) . . ?
C9 C10 H10 119.1(8) . . ?
C11 C10 H10 120.3(8) . . ?
C10 C11 C12 121.46(12) . . ?
C10 C11 H11 118.5(9) . . ?
C12 C11 H11 120.1(9) . . ?
C11 C12 C7 116.42(11) . . ?
C11 C12 C16 120.53(11) . . ?
C7 C12 C16 123.02(11) . . ?
C8 C13 C14 112.32(11) . . ?
C8 C13 C15 111.09(11) . . ?
C14 C13 C15 110.33(12) . . ?
C8 C13 H13 108.4(8) . . ?
C14 C13 H13 107.4(8) . . ?
C15 C13 H13 107.0(8) . . ?
C13 C14 H14A 111.4(9) . . ?
C13 C14 H14B 110.1(9) . . ?
H14A C14 H14B 107.9(13) . . ?
C13 C14 H14C 108.5(9) . . ?
H14A C14 H14C 109.5(13) . . ?
H14B C14 H14C 109.4(13) . . ?
C13 C15 H15A 110.3(11) . . ?
C13 C15 H15B 110.3(9) . . ?
H15A C15 H15B 109.6(14) . . ?
C13 C15 H15C 110.7(11) . . ?
H15A C15 H15C 110.5(15) . . ?
H15B C15 H15C 105.3(13) . . ?
C12 C16 C18 110.33(12) . . ?
C12 C16 C17 112.29(12) . . ?
C18 C16 C17 110.32(12) . . ?
C12 C16 H16 108.5(8) . . ?
C18 C16 H16 107.6(8) . . ?
C17 C16 H16 107.6(8) . . ?
C16 C17 H17A 109.7(11) . . ?
C16 C17 H17B 110.2(9) . . ?
H17A C17 H17B 111.2(15) . . ?
C16 C17 H17C 108.0(10) . . ?
H17A C17 H17C 110.0(15) . . ?
H17B C17 H17C 107.7(14) . . ?
C16 C18 H18A 110.8(10) . . ?
C16 C18 H18B 112.1(10) . . ?
H18A C18 H18B 109.2(14) . . ?
C16 C18 H18C 109.7(9) . . ?
H18A C18 H18C 107.9(13) . . ?
H18B C18 H18C 106.9(14) . . ?
C24 C19 C20 123.31(11) . . ?
C24 C19 N3 118.41(10) . . ?
C20 C19 N3 118.28(10) . . ?
C21 C20 C19 116.53(12) . . ?
C21 C20 C25 120.39(11) . . ?
C19 C20 C25 123.05(11) . . ?
C22 C21 C20 121.87(13) . . ?
C22 C21 H21 119.3(9) . . ?
C20 C21 H21 118.8(9) . . ?
C21 C22 C23 119.73(13) . . ?
C21 C22 H22 119.9(9) . . ?
C23 C22 H22 120.4(9) . . ?
C22 C23 C24 121.42(13) . . ?
C22 C23 H23 119.6(9) . . ?
C24 C23 H23 119.0(9) . . ?
C23 C24 C19 117.12(12) . . ?
C23 C24 C28 120.07(12) . . ?
C19 C24 C28 122.73(11) . . ?
C20 C25 C27 111.66(12) . . ?
C20 C25 C26 110.57(11) . . ?
C27 C25 C26 110.51(12) . . ?
C20 C25 H25 109.4(8) . . ?
C27 C25 H25 106.8(8) . . ?
C26 C25 H25 107.8(8) . . ?
C25 C26 H26A 111.3(9) . . ?
C25 C26 H26B 109.1(9) . . ?
H26A C26 H26B 108.9(13) . . ?
C25 C26 H26C 110.1(9) . . ?
H26A C26 H26C 108.4(13) . . ?
H26B C26 H26C 108.9(13) . . ?
C25 C27 H27A 109.5(9) . . ?
C25 C27 H27B 110.3(10) . . ?
H27A C27 H27B 106.4(13) . . ?
C25 C27 H27C 112.3(10) . . ?
H27A C27 H27C 109.3(14) . . ?
H27B C27 H27C 108.9(14) . . ?
C24 C28 C30 112.31(13) . . ?
C24 C28 C29 109.52(12) . . ?
C30 C28 C29 110.84(13) . . ?
C24 C28 H28 108.4(8) . . ?
C30 C28 H28 108.0(9) . . ?
C29 C28 H28 107.7(9) . . ?
C28 C29 H29A 110.1(10) . . ?
C28 C29 H29B 110.4(11) . . ?
H29A C29 H29B 110.6(15) . . ?
C28 C29 H29C 106.4(11) . . ?
H29A C29 H29C 110.2(15) . . ?
H29B C29 H29C 109.0(15) . . ?
C28 C30 H30A 110.9(11) . . ?
C28 C30 H30B 109.2(11) . . ?
H30A C30 H30B 106.9(15) . . ?
C28 C30 H30C 110.4(11) . . ?
H30A C30 H30C 109.7(15) . . ?
H30B C30 H30C 109.7(15) . . ?
C4 C31 H31A 111.1(10) . . ?
C4 C31 H31B 112.8(9) . . ?
H31A C31 H31B 106.7(13) . . ?
C4 C31 H31C 109.9(9) . . ?
H31A C31 H31C 110.6(13) . . ?
H31B C31 H31C 105.6(12) . . ?
C5 C32 H32A 109.4(9) . . ?
C5 C32 H32B 110.0(10) . . ?
H32A C32 H32B 110.0(13) . . ?
C5 C32 H32C 109.8(10) . . ?
H32A C32 H32C 108.8(13) . . ?
H32B C32 H32C 108.8(13) . . ?

loop_
_geom_bond_atom_site_label_1
_geom_bond_atom_site_label_2
_geom_bond_distance
_geom_bond_site_symmetry_2
_geom_bond_publ_flag
O1 C6 1.2322(15) . ?
O2 C6 1.2330(14) . ?
N1 C2 1.3408(14) . ?
N1 C5 1.3987(14) . ?
N1 C7 1.4530(14) . ?
N3 C2 1.3383(14) . ?
N3 C4 1.4009(14) . ?
N3 C19 1.4543(14) . ?
C2 C6 1.5415(16) . ?
C4 C5 1.3567(17) . ?
C4 C31 1.4917(17) . ?
C5 C32 1.4856(17) . ?
C7 C8 1.3992(16) . ?
C7 C12 1.3995(16) . ?
C8 C9 1.3949(17) . ?
C8 C13 1.5244(16) . ?
C9 C10 1.3834(18) . ?
C9 H9 0.969(14) . ?
C10 C11 1.3838(19) . ?
C10 H10 0.972(15) . ?
C11 C12 1.3901(17) . ?
C11 H11 0.965(14) . ?
C12 C16 1.5173(17) . ?
C13 C14 1.5254(19) . ?
C13 C15 1.5296(19) . ?
C13 H13 0.982(14) . ?
C14 H14A 1.024(18) . ?
C14 H14B 1.002(17) . ?
C14 H14C 1.017(18) . ?
C15 H15A 0.994(19) . ?
C15 H15B 0.998(16) . ?
C15 H15C 0.979(18) . ?
C16 C18 1.530(2) . ?
C16 C17 1.532(2) . ?
C16 H16 0.981(14) . ?
C17 H17A 1.00(2) . ?
C17 H17B 1.013(18) . ?
C17 H17C 1.030(18) . ?
C18 H18A 1.034(19) . ?
C18 H18B 1.02(2) . ?
C18 H18C 1.005(17) . ?
C19 C24 1.3974(17) . ?
C19 C20 1.4008(17) . ?
C20 C21 1.3934(18) . ?
C20 C25 1.5166(18) . ?
C21 C22 1.381(2) . ?
C21 H21 1.008(15) . ?
C22 C23 1.382(2) . ?
C22 H22 0.988(17) . ?
C23 C24 1.3914(18) . ?
C23 H23 1.002(16) . ?
C24 C28 1.5256(18) . ?
C25 C27 1.5275(19) . ?
C25 C26 1.529(2) . ?
C25 H25 1.002(14) . ?
C26 H26A 1.015(17) . ?
C26 H26B 1.028(17) . ?
C26 H26C 1.002(17) . ?
C27 H27A 1.017(18) . ?
C27 H27B 1.008(18) . ?
C27 H27C 0.990(18) . ?
C28 C30 1.529(2) . ?
C28 C29 1.534(2) . ?
C28 H28 0.989(15) . ?
C29 H29A 1.04(2) . ?
C29 H29B 1.03(2) . ?
C29 H29C 0.985(18) . ?
C30 H30A 0.98(2) . ?
C30 H30B 0.983(19) . ?
C30 H30C 1.05(2) . ?
C31 H31A 0.980(18) . ?
C31 H31B 1.004(16) . ?
C31 H31C 0.981(16) . ?
C32 H32A 0.967(17) . ?
C32 H32B 0.999(18) . ?
C32 H32C 1.023(17) . ?

loop_
_geom_torsion_atom_site_label_1
_geom_torsion_atom_site_label_2
_geom_torsion_atom_site_label_3
_geom_torsion_atom_site_label_4
_geom_torsion
_geom_torsion_site_symmetry_1
_geom_torsion_site_symmetry_2
_geom_torsion_site_symmetry_3
_geom_torsion_site_symmetry_4
_geom_torsion_publ_flag
C4 N3 C2 N1 -0.34(12) . . . . ?
C19 N3 C2 N1 -176.36(10) . . . . ?
C4 N3 C2 C6 177.51(11) . . . . ?
C19 N3 C2 C6 1.49(18) . . . . ?
C5 N1 C2 N3 -0.20(12) . . . . ?
C7 N1 C2 N3 -173.42(9) . . . . ?
C5 N1 C2 C6 -178.07(10) . . . . ?
C7 N1 C2 C6 8.71(17) . . . . ?
C2 N3 C4 C5 0.77(13) . . . . ?
C19 N3 C4 C5 176.81(10) . . . . ?
C2 N3 C4 C31 -179.39(11) . . . . ?
C19 N3 C4 C31 -3.34(17) . . . . ?
N3 C4 C5 N1 -0.85(12) . . . . ?
C31 C4 C5 N1 179.32(12) . . . . ?
N3 C4 C5 C32 178.45(12) . . . . ?
C31 C4 C5 C32 -1.4(2) . . . . ?
C2 N1 C5 C4 0.68(13) . . . . ?
C7 N1 C5 C4 173.66(10) . . . . ?
C2 N1 C5 C32 -178.71(11) . . . . ?
C7 N1 C5 C32 -5.73(17) . . . . ?
N3 C2 C6 O1 -130.73(12) . . . . ?
N1 C2 C6 O1 46.73(16) . . . . ?
N3 C2 C6 O2 49.45(16) . . . . ?
N1 C2 C6 O2 -133.08(12) . . . . ?
C2 N1 C7 C8 84.17(13) . . . . ?
C5 N1 C7 C8 -87.91(13) . . . . ?
C2 N1 C7 C12 -93.85(13) . . . . ?
C5 N1 C7 C12 94.07(13) . . . . ?
C12 C7 C8 C9 5.37(17) . . . . ?
N1 C7 C8 C9 -172.55(10) . . . . ?
C12 C7 C8 C13 -173.76(11) . . . . ?
N1 C7 C8 C13 8.32(16) . . . . ?
C7 C8 C9 C10 -2.28(17) . . . . ?
C13 C8 C9 C10 176.87(11) . . . . ?
C8 C9 C10 C11 -1.55(19) . . . . ?
C9 C10 C11 C12 2.6(2) . . . . ?
C10 C11 C12 C7 0.22(18) . . . . ?
C10 C11 C12 C16 -178.03(12) . . . . ?
C8 C7 C12 C11 -4.34(17) . . . . ?
N1 C7 C12 C11 173.55(10) . . . . ?
C8 C7 C12 C16 173.86(11) . . . . ?
N1 C7 C12 C16 -8.25(16) . . . . ?
C9 C8 C13 C14 77.81(15) . . . . ?
C7 C8 C13 C14 -103.08(14) . . . . ?
C9 C8 C13 C15 -46.29(17) . . . . ?
C7 C8 C13 C15 132.81(13) . . . . ?
C11 C12 C16 C18 61.45(16) . . . . ?
C7 C12 C16 C18 -116.68(14) . . . . ?
C11 C12 C16 C17 -62.06(16) . . . . ?
C7 C12 C16 C17 119.80(14) . . . . ?
C2 N3 C19 C24 81.69(14) . . . . ?
C4 N3 C19 C24 -93.74(13) . . . . ?
C2 N3 C19 C20 -98.91(13) . . . . ?
C4 N3 C19 C20 85.66(14) . . . . ?
C24 C19 C20 C21 -1.25(17) . . . . ?
N3 C19 C20 C21 179.38(10) . . . . ?
C24 C19 C20 C25 -179.28(11) . . . . ?
N3 C19 C20 C25 1.35(17) . . . . ?
C19 C20 C21 C22 1.26(18) . . . . ?
C25 C20 C21 C22 179.34(12) . . . . ?
C20 C21 C22 C23 -0.2(2) . . . . ?
C21 C22 C23 C24 -1.1(2) . . . . ?
C22 C23 C24 C19 1.05(19) . . . . ?
C22 C23 C24 C28 -175.71(12) . . . . ?
C20 C19 C24 C23 0.13(18) . . . . ?
N3 C19 C24 C23 179.50(10) . . . . ?
C20 C19 C24 C28 176.80(11) . . . . ?
N3 C19 C24 C28 -3.83(17) . . . . ?
C21 C20 C25 C27 55.43(16) . . . . ?
C19 C20 C25 C27 -126.62(13) . . . . ?
C21 C20 C25 C26 -68.05(15) . . . . ?
C19 C20 C25 C26 109.91(14) . . . . ?
C23 C24 C28 C30 -56.33(17) . . . . ?
C19 C24 C28 C30 127.10(14) . . . . ?
C23 C24 C28 C29 67.28(16) . . . . ?
C19 C24 C28 C29 -109.29(14) . . . . ?

loop_
_cod_related_entry_id
_cod_related_entry_database
_cod_related_entry_code
1 ChemSpider 30659057
